data_4119274
loop_
_publ_author_name
'Holger Braunschweig'
'Alexander Damme'
'Rian D. Dewhurst'
'Sundargopal Ghosh'
'Thomas Kramer'
'Bernd Pfaffinger'
'Krzysztof Radacki'
'Alfredo Vargas'

_publ_contact_author_address
; Institut f\"ur Anorganische Chemie
Universit\"at W\"urzburg
Am Hubland
97074 W\"urzburg, Germany
;
_publ_contact_author_email H.Braunschweig@mail.uni-wuerzburg.de
_publ_contact_author_fax +49-931-3184623
_publ_contact_author_name 'Prof. Dr. Holger Braunschweig'
_publ_contact_author_phone +49-931-3185260
_publ_section_title
;
 Electronic and Structural Effects of Stepwise Borylation and
 Quaternization on Borirene Aromaticity
;
_journal_name_full 'Journal of the American Chemical Society'
_journal_page_first 1903
_journal_page_last 1911
_journal_paper_doi 10.1021/ja3110126
_journal_volume 135
_journal_year 2013
_chemical_formula_moiety 'C33 H37 B N2, C7 H8'
_chemical_formula_sum 'C40 H45 B N2'
_chemical_formula_weight 564.59
_chemical_name_common
;
?
;
_chemical_name_systematic
; 
?
;
_space_group_IT_number 2
_symmetry_cell_setting triclinic
_symmetry_space_group_name_Hall '-P 1'
_symmetry_space_group_name_H-M 'P -1'
_atom_sites_solution_hydrogens geom
_atom_sites_solution_primary direct
_atom_sites_solution_secondary difmap
_audit_creation_method SHELXL-97
_cell_angle_alpha 78.514(4)
_cell_angle_beta 72.072(3)
_cell_angle_gamma 76.311(3)
_cell_formula_units_Z 2
_cell_length_a 10.9744(8)
_cell_length_b 11.7456(9)
_cell_length_c 13.8486(11)
_cell_measurement_reflns_used 8145
_cell_measurement_temperature 100(2)
_cell_measurement_theta_max 26.71
_cell_measurement_theta_min 2.22
_cell_volume 1634.7(2)
_computing_cell_refinement 'Saint+ ver. 7.68A (Bruker AXS)'
_computing_data_collection 'APEX2 ver. 2010.3 (Bruker AXS)'
_computing_data_reduction 'Saint+ ver. 7.68A (Bruker AXS)'
_computing_molecular_graphics 'XP ver. 5.1 (Bruker AXS, 1998)'
_computing_publication_material 'SHELXL-97 (Sheldrick, 2008)'
_computing_structure_refinement 'SHELXL-97 (Sheldrick, 1997)'
_computing_structure_solution 'SHELXS-97 (Sheldrick, 1990)'
_diffrn_ambient_temperature 100(2)
_diffrn_detector_area_resol_mean 8.333
_diffrn_measured_fraction_theta_full 1.000
_diffrn_measured_fraction_theta_max 1.000
_diffrn_measurement_device_type 'Bruker X8-APEX II'
_diffrn_measurement_method '\f and \w scans'
_diffrn_radiation_monochromator 'multi-layer mirror'
_diffrn_radiation_source 'rotating anode'
_diffrn_radiation_type MoK\a
_diffrn_radiation_wavelength 0.71073
_diffrn_reflns_av_R_equivalents 0.0438
_diffrn_reflns_av_sigmaI/netI 0.0253
_diffrn_reflns_limit_h_max 13
_diffrn_reflns_limit_h_min -13
_diffrn_reflns_limit_k_max 14
_diffrn_reflns_limit_k_min -14
_diffrn_reflns_limit_l_max 17
_diffrn_reflns_limit_l_min -17
_diffrn_reflns_number 65651
_diffrn_reflns_theta_full 26.00
_diffrn_reflns_theta_max 26.37
_diffrn_reflns_theta_min 1.56
_exptl_absorpt_coefficient_mu 0.065
_exptl_absorpt_correction_T_max 0.7454
_exptl_absorpt_correction_T_min 0.6708
_exptl_absorpt_correction_type multi-scan
_exptl_absorpt_process_details 'Sadabs 2008/1 (Bruker 2008)'
_exptl_crystal_colour colourless
_exptl_crystal_density_diffrn 1.147
_exptl_crystal_description block
_exptl_crystal_F_000 608
_exptl_crystal_size_max 0.25
_exptl_crystal_size_mid 0.19
_exptl_crystal_size_min 0.13
_refine_diff_density_max 0.559
_refine_diff_density_min -0.317
_refine_diff_density_rms 0.046
_refine_ls_extinction_method none
_refine_ls_goodness_of_fit_ref 1.067
_refine_ls_hydrogen_treatment constr
_refine_ls_matrix_type full
_refine_ls_number_parameters 397
_refine_ls_number_reflns 6706
_refine_ls_number_restraints 116
_refine_ls_restrained_S_all 1.058
_refine_ls_R_factor_all 0.0654
_refine_ls_R_factor_gt 0.0533
_refine_ls_shift/su_max 0.000
_refine_ls_shift/su_mean 0.000
_refine_ls_structure_factor_coef Fsqd
_refine_ls_weighting_details 'calc w=1/[\s^2^(Fo^2^)+(0.0653P)^2^+1.0178P] where P=(Fo^2^+2Fc^2^)/3'
_refine_ls_weighting_scheme calc
_refine_ls_wR_factor_gt 0.1410
_refine_ls_wR_factor_ref 0.1475
_reflns_number_gt 5507
_reflns_number_total 6706
_reflns_threshold_expression >2sigma(I)
_cod_data_source_file ja3110126_si_001_5.cif
_cod_data_source_block 05
_cod_database_code 4119274

loop_
_symmetry_equiv_pos_as_xyz
'x, y, z'
'-x, -y, -z'

loop_
_atom_site_label
_atom_site_type_symbol
_atom_site_fract_x
_atom_site_fract_y
_atom_site_fract_z
_atom_site_U_iso_or_equiv
_atom_site_adp_type
_atom_site_occupancy
_atom_site_symmetry_multiplicity
_atom_site_calc_flag
_atom_site_refinement_flags
B1 B 0.82385(17) 0.29406(16) 0.16707(14) 0.0194(4) Uani 1 1 d U
C2 C 0.73236(15) 0.41038(14) 0.20829(13) 0.0205(3) Uani 1 1 d U
C3 C 0.71613(15) 0.31010(14) 0.27050(13) 0.0208(3) Uani 1 1 d U
C1_1 C 0.68148(16) 0.53777(14) 0.19885(12) 0.0203(3) Uani 1 1 d U
C2_1 C 0.76110(16) 0.61685(15) 0.19669(12) 0.0218(3) Uani 1 1 d U
C3_1 C 0.71488(17) 0.73771(15) 0.18284(13) 0.0233(4) Uani 1 1 d U
H3_1 H 0.7691 0.7901 0.1824 0.028 Uiso 1 1 calc R
C4_1 C 0.59094(17) 0.78449(15) 0.16952(13) 0.0249(4) Uani 1 1 d U
C5_1 C 0.51351(17) 0.70574(15) 0.17145(14) 0.0257(4) Uani 1 1 d U
H5_1 H 0.4288 0.7360 0.1626 0.031 Uiso 1 1 calc R
C6_1 C 0.55597(16) 0.58402(15) 0.18594(13) 0.0236(4) Uani 1 1 d U
C7_1 C 0.89610(17) 0.56855(16) 0.20891(15) 0.0300(4) Uani 1 1 d U
H7A_1 H 0.9401 0.6342 0.2028 0.045 Uiso 1 1 calc R
H7B_1 H 0.9458 0.5187 0.1555 0.045 Uiso 1 1 calc R
H7C_1 H 0.8903 0.5213 0.2764 0.045 Uiso 1 1 calc R
C8_1 C 0.5428(2) 0.91627(16) 0.15257(16) 0.0344(4) Uani 1 1 d U
H8A_1 H 0.4969 0.9445 0.2187 0.052 Uiso 1 1 calc R
H8B_1 H 0.4832 0.9340 0.1092 0.052 Uiso 1 1 calc R
H8C_1 H 0.6172 0.9560 0.1188 0.052 Uiso 1 1 calc R
C9_1 C 0.46886(18) 0.50237(16) 0.18445(16) 0.0321(4) Uani 1 1 d U
H9A_1 H 0.4307 0.4674 0.2546 0.048 Uiso 1 1 calc R
H9B_1 H 0.5204 0.4394 0.1435 0.048 Uiso 1 1 calc R
H9C_1 H 0.3990 0.5474 0.1542 0.048 Uiso 1 1 calc R
C1_2 C 0.63568(16) 0.27302(15) 0.37247(13) 0.0218(3) Uani 1 1 d U
C2_2 C 0.65351(18) 0.15527(16) 0.41665(14) 0.0304(4) Uani 1 1 d U
H2_2 H 0.7198 0.0986 0.3804 0.036 Uiso 1 1 calc R
C3_2 C 0.5761(2) 0.11941(19) 0.51269(15) 0.0398(5) Uani 1 1 d U
H3_2 H 0.5888 0.0384 0.5411 0.048 Uiso 1 1 calc R
C4_2 C 0.4807(2) 0.20028(19) 0.56725(15) 0.0370(5) Uani 1 1 d U
H4_2 H 0.4274 0.1754 0.6329 0.044 Uiso 1 1 calc R
C5_2 C 0.46345(19) 0.31827(18) 0.52538(15) 0.0358(4) Uani 1 1 d U
H5_2 H 0.3991 0.3748 0.5632 0.043 Uiso 1 1 calc R
C6_2 C 0.53893(17) 0.35448(17) 0.42909(14) 0.0292(4) Uani 1 1 d U
H6_2 H 0.5251 0.4356 0.4009 0.035 Uiso 1 1 calc R
C1_3 C 0.81921(14) 0.23720(14) 0.07200(12) 0.0188(3) Uani 1 1 d U
C2_3 C 0.80712(15) 0.30651(14) -0.02150(13) 0.0200(3) Uani 1 1 d U
C3_3 C 0.80879(16) 0.25367(15) -0.10374(13) 0.0227(3) Uani 1 1 d U
H3_3 H 0.8019 0.3023 -0.1662 0.027 Uiso 1 1 calc R
C4_3 C 0.82020(16) 0.13224(15) -0.09721(13) 0.0233(4) Uani 1 1 d U
C5_3 C 0.83122(16) 0.06362(15) -0.00539(13) 0.0229(3) Uani 1 1 d U
H5_3 H 0.8387 -0.0196 0.0010 0.028 Uiso 1 1 calc R
C6_3 C 0.83157(15) 0.11366(14) 0.07786(13) 0.0202(3) Uani 1 1 d U
C7_3 C 0.79235(17) 0.43951(15) -0.03538(13) 0.0245(4) Uani 1 1 d U
H7A_3 H 0.8078 0.4703 -0.1084 0.037 Uiso 1 1 calc R
H7B_3 H 0.8557 0.4604 -0.0085 0.037 Uiso 1 1 calc R
H7C_3 H 0.7039 0.4740 0.0017 0.037 Uiso 1 1 calc R
C8_3 C 0.82524(19) 0.07682(17) -0.18831(15) 0.0328(4) Uani 1 1 d U
H8A_3 H 0.9097 0.0793 -0.2393 0.049 Uiso 1 1 calc R
H8B_3 H 0.7551 0.1208 -0.2187 0.049 Uiso 1 1 calc R
H8C_3 H 0.8142 -0.0056 -0.1659 0.049 Uiso 1 1 calc R
C9_3 C 0.84372(17) 0.03192(15) 0.17482(13) 0.0248(4) Uani 1 1 d U
H9A_3 H 0.7566 0.0236 0.2193 0.037 Uiso 1 1 calc R
H9B_3 H 0.8889 0.0649 0.2106 0.037 Uiso 1 1 calc R
H9C_3 H 0.8936 -0.0458 0.1575 0.037 Uiso 1 1 calc R
N1_4 N 0.97325(13) 0.27069(11) 0.17265(10) 0.0192(3) Uani 1 1 d U
C2_4 C 1.07422(15) 0.27275(13) 0.08694(12) 0.0194(3) Uani 1 1 d U
H2_4 H 1.0560 0.2831 0.0226 0.023 Uiso 1 1 calc R
C3_4 C 1.20135(16) 0.26077(14) 0.08755(13) 0.0202(3) Uani 1 1 d U
H3_4 H 1.2682 0.2640 0.0248 0.024 Uiso 1 1 calc R
C4_4 C 1.23285(16) 0.24364(14) 0.18158(13) 0.0214(3) Uani 1 1 d U
C5_4 C 1.12696(17) 0.24104(15) 0.27067(13) 0.0243(4) Uani 1 1 d U
H5_4 H 1.1418 0.2296 0.3363 0.029 Uiso 1 1 calc R
C6_4 C 1.00261(17) 0.25502(15) 0.26264(13) 0.0229(3) Uani 1 1 d U
H6_4 H 0.9333 0.2536 0.3239 0.027 Uiso 1 1 calc R
N7_4 N 1.35741(14) 0.22951(13) 0.18557(11) 0.0255(3) Uani 1 1 d U
C8_4 C 1.46378(16) 0.23202(16) 0.09159(14) 0.0277(4) Uani 1 1 d U
H8A_4 H 1.4674 0.1679 0.0545 0.041 Uiso 1 1 calc R
H8B_4 H 1.5464 0.2217 0.1086 0.041 Uiso 1 1 calc R
H8C_4 H 1.4491 0.3082 0.0485 0.041 Uiso 1 1 calc R
C9_4 C 1.38748(19) 0.20371(18) 0.28381(15) 0.0327(4) Uani 1 1 d U
H9A_4 H 1.3428 0.2693 0.3236 0.049 Uiso 1 1 calc R
H9B_4 H 1.4818 0.1937 0.2725 0.049 Uiso 1 1 calc R
H9C_4 H 1.3580 0.1308 0.3216 0.049 Uiso 1 1 calc R
C1_5 C 1.0985(2) 0.6930(2) 0.43930(18) 0.0516(6) Uani 1 1 d U
C2_5 C 1.0695(3) 0.8066(2) 0.45882(18) 0.0564(6) Uani 1 1 d U
H2_5 H 1.1327 0.8383 0.4736 0.068 Uiso 1 1 calc R
C3_5 C 0.9457(3) 0.8790(3) 0.4574(2) 0.0609(7) Uani 1 1 d U
H3_5 H 0.9264 0.9585 0.4708 0.073 Uiso 1 1 calc R
C4_5 C 0.8561(3) 0.8329(2) 0.43681(19) 0.0535(6) Uani 1 1 d U
H4_5 H 0.7730 0.8801 0.4361 0.064 Uiso 1 1 calc R
C5_5 C 0.8847(3) 0.7174(3) 0.4168(2) 0.0665(8) Uani 1 1 d U
H5_5 H 0.8217 0.6854 0.4020 0.080 Uiso 1 1 calc R
C6_5 C 1.0036(3) 0.6495(3) 0.4184(2) 0.0673(8) Uani 1 1 d U
H6_5 H 1.0221 0.5702 0.4047 0.081 Uiso 1 1 calc R
C7_5 C 1.2274(3) 0.6168(3) 0.4411(3) 0.0788(9) Uani 1 1 d U
H7A_5 H 1.2969 0.6542 0.3916 0.118 Uiso 1 1 calc R
H7B_5 H 1.2313 0.5393 0.4230 0.118 Uiso 1 1 calc R
H7C_5 H 1.2389 0.6069 0.5099 0.118 Uiso 1 1 calc R

loop_
_atom_site_aniso_label
_atom_site_aniso_U_11
_atom_site_aniso_U_22
_atom_site_aniso_U_33
_atom_site_aniso_U_23
_atom_site_aniso_U_13
_atom_site_aniso_U_12
B1 0.0174(8) 0.0185(9) 0.0225(9) -0.0019(7) -0.0069(7) -0.0028(7)
C2 0.0174(8) 0.0216(8) 0.0252(8) -0.0052(6) -0.0081(6) -0.0039(6)
C3 0.0176(8) 0.0229(8) 0.0237(8) -0.0060(6) -0.0075(6) -0.0023(6)
C1_1 0.0212(8) 0.0199(8) 0.0194(8) -0.0041(6) -0.0048(6) -0.0031(6)
C2_1 0.0213(8) 0.0242(8) 0.0195(8) -0.0048(6) -0.0029(6) -0.0055(7)
C3_1 0.0259(9) 0.0220(8) 0.0221(8) -0.0052(6) -0.0026(7) -0.0083(7)
C4_1 0.0288(9) 0.0198(8) 0.0230(9) -0.0036(6) -0.0033(7) -0.0029(7)
C5_1 0.0210(8) 0.0238(9) 0.0309(9) -0.0054(7) -0.0072(7) 0.0000(7)
C6_1 0.0221(8) 0.0211(8) 0.0283(9) -0.0057(7) -0.0068(7) -0.0037(7)
C7_1 0.0237(9) 0.0267(9) 0.0429(11) -0.0055(8) -0.0116(8) -0.0067(7)
C8_1 0.0382(11) 0.0198(9) 0.0444(11) -0.0039(8) -0.0120(9) -0.0035(8)
C9_1 0.0247(9) 0.0236(9) 0.0519(12) -0.0067(8) -0.0162(9) -0.0030(7)
C1_2 0.0190(8) 0.0264(9) 0.0224(8) -0.0051(7) -0.0077(6) -0.0048(6)
C2_2 0.0323(10) 0.0287(9) 0.0233(9) -0.0019(7) -0.0037(7) 0.0007(8)
C3_2 0.0471(12) 0.0357(11) 0.0277(10) 0.0040(8) -0.0053(9) -0.0044(9)
C4_2 0.0360(11) 0.0487(12) 0.0223(9) -0.0045(8) -0.0001(8) -0.0109(9)
C5_2 0.0320(10) 0.0418(11) 0.0312(10) -0.0153(8) 0.0016(8) -0.0073(9)
C6_2 0.0268(9) 0.0288(9) 0.0317(10) -0.0092(7) -0.0038(7) -0.0059(7)
C1_3 0.0126(7) 0.0211(8) 0.0228(8) -0.0040(6) -0.0049(6) -0.0026(6)
C2_3 0.0141(7) 0.0207(8) 0.0249(8) -0.0035(6) -0.0057(6) -0.0018(6)
C3_3 0.0190(8) 0.0262(9) 0.0217(8) -0.0021(6) -0.0073(6) -0.0011(6)
C4_3 0.0187(8) 0.0270(9) 0.0256(9) -0.0092(7) -0.0065(7) -0.0014(7)
C5_3 0.0198(8) 0.0190(8) 0.0300(9) -0.0067(7) -0.0056(7) -0.0026(6)
C6_3 0.0143(7) 0.0206(8) 0.0245(8) -0.0036(6) -0.0044(6) -0.0018(6)
C7_3 0.0272(9) 0.0218(8) 0.0246(9) -0.0010(7) -0.0091(7) -0.0040(7)
C8_3 0.0359(10) 0.0332(10) 0.0322(10) -0.0141(8) -0.0132(8) 0.0010(8)
C9_3 0.0272(9) 0.0193(8) 0.0279(9) -0.0018(7) -0.0086(7) -0.0042(7)
N1_4 0.0187(7) 0.0185(7) 0.0210(7) -0.0031(5) -0.0071(5) -0.0020(5)
C2_4 0.0215(8) 0.0163(7) 0.0209(8) -0.0029(6) -0.0070(6) -0.0026(6)
C3_4 0.0196(8) 0.0183(8) 0.0223(8) -0.0021(6) -0.0056(6) -0.0035(6)
C4_4 0.0214(8) 0.0163(8) 0.0288(9) -0.0015(6) -0.0116(7) -0.0030(6)
C5_4 0.0277(9) 0.0258(9) 0.0223(8) -0.0026(7) -0.0119(7) -0.0046(7)
C6_4 0.0232(8) 0.0242(8) 0.0210(8) -0.0034(6) -0.0061(7) -0.0038(7)
N7_4 0.0220(7) 0.0285(8) 0.0295(8) -0.0019(6) -0.0135(6) -0.0047(6)
C8_4 0.0194(8) 0.0264(9) 0.0383(10) -0.0039(7) -0.0102(7) -0.0041(7)
C9_4 0.0312(10) 0.0368(11) 0.0365(10) -0.0006(8) -0.0211(8) -0.0068(8)
C1_5 0.0494(14) 0.0676(16) 0.0392(13) -0.0105(11) -0.0120(11) -0.0109(12)
C2_5 0.0677(17) 0.0697(17) 0.0392(13) -0.0022(12) -0.0167(12) -0.0284(14)
C3_5 0.0744(18) 0.0556(16) 0.0533(16) -0.0048(12) -0.0203(14) -0.0122(13)
C4_5 0.0584(15) 0.0542(15) 0.0450(14) -0.0054(11) -0.0178(12) -0.0013(12)
C5_5 0.0584(16) 0.0657(18) 0.084(2) -0.0224(15) -0.0279(15) -0.0076(14)
C6_5 0.0600(17) 0.0650(18) 0.089(2) -0.0284(16) -0.0307(16) -0.0067(13)
C7_5 0.0530(17) 0.104(3) 0.084(2) -0.0298(19) -0.0248(16) -0.0008(16)

loop_
_atom_type_symbol
_atom_type_description
_atom_type_scat_dispersion_real
_atom_type_scat_dispersion_imag
_atom_type_scat_source
C C 0.0033 0.0016 'International Tables Vol C Tables 4.2.6.8 and 6.1.1.4'
H H 0.0000 0.0000 'International Tables Vol C Tables 4.2.6.8 and 6.1.1.4'
B B 0.0013 0.0007 'International Tables Vol C Tables 4.2.6.8 and 6.1.1.4'
N N 0.0061 0.0033 'International Tables Vol C Tables 4.2.6.8 and 6.1.1.4'

loop_
_geom_angle_atom_site_label_1
_geom_angle_atom_site_label_2
_geom_angle_atom_site_label_3
_geom_angle
C3 B1 C2 49.88(10)
C3 B1 C1_3 128.04(14)
C2 B1 C1_3 126.24(14)
C3 B1 N1_4 115.98(13)
C2 B1 N1_4 116.06(13)
C1_3 B1 N1_4 109.30(13)
C3 C2 C1_1 142.32(16)
C3 C2 B1 64.25(12)
C1_1 C2 B1 153.37(15)
C2 C3 C1_2 137.69(16)
C2 C3 B1 65.87(12)
C1_2 C3 B1 156.41(15)
C6_1 C1_1 C2_1 118.81(15)
C6_1 C1_1 C2 121.12(14)
C2_1 C1_1 C2 119.97(14)
C3_1 C2_1 C1_1 119.88(15)
C3_1 C2_1 C7_1 120.81(15)
C1_1 C2_1 C7_1 119.31(15)
C2_1 C3_1 C4_1 121.80(15)
C2_1 C3_1 H3_1 119.1
C4_1 C3_1 H3_1 119.1
C5_1 C4_1 C3_1 117.82(15)
C5_1 C4_1 C8_1 120.96(16)
C3_1 C4_1 C8_1 121.22(16)
C4_1 C5_1 C6_1 122.09(16)
C4_1 C5_1 H5_1 119.0
C6_1 C5_1 H5_1 119.0
C5_1 C6_1 C1_1 119.61(15)
C5_1 C6_1 C9_1 119.82(15)
C1_1 C6_1 C9_1 120.54(15)
C2_1 C7_1 H7A_1 109.5
C2_1 C7_1 H7B_1 109.5
H7A_1 C7_1 H7B_1 109.5
C2_1 C7_1 H7C_1 109.5
H7A_1 C7_1 H7C_1 109.5
H7B_1 C7_1 H7C_1 109.5
C4_1 C8_1 H8A_1 109.5
C4_1 C8_1 H8B_1 109.5
H8A_1 C8_1 H8B_1 109.5
C4_1 C8_1 H8C_1 109.5
H8A_1 C8_1 H8C_1 109.5
H8B_1 C8_1 H8C_1 109.5
C6_1 C9_1 H9A_1 109.5
C6_1 C9_1 H9B_1 109.5
H9A_1 C9_1 H9B_1 109.5
C6_1 C9_1 H9C_1 109.5
H9A_1 C9_1 H9C_1 109.5
H9B_1 C9_1 H9C_1 109.5
C2_2 C1_2 C6_2 117.89(16)
C2_2 C1_2 C3 120.77(15)
C6_2 C1_2 C3 121.34(16)
C3_2 C2_2 C1_2 120.96(17)
C3_2 C2_2 H2_2 119.5
C1_2 C2_2 H2_2 119.5
C4_2 C3_2 C2_2 120.54(19)
C4_2 C3_2 H3_2 119.7
C2_2 C3_2 H3_2 119.7
C3_2 C4_2 C5_2 119.27(18)
C3_2 C4_2 H4_2 120.4
C5_2 C4_2 H4_2 120.4
C6_2 C5_2 C4_2 120.54(18)
C6_2 C5_2 H5_2 119.7
C4_2 C5_2 H5_2 119.7
C5_2 C6_2 C1_2 120.77(18)
C5_2 C6_2 H6_2 119.6
C1_2 C6_2 H6_2 119.6
C2_3 C1_3 C6_3 116.91(14)
C2_3 C1_3 B1 122.25(14)
C6_3 C1_3 B1 120.81(14)
C3_3 C2_3 C1_3 120.68(15)
C3_3 C2_3 C7_3 118.25(15)
C1_3 C2_3 C7_3 121.07(14)
C4_3 C3_3 C2_3 122.07(15)
C4_3 C3_3 H3_3 119.0
C2_3 C3_3 H3_3 119.0
C5_3 C4_3 C3_3 117.59(15)
C5_3 C4_3 C8_3 121.33(16)
C3_3 C4_3 C8_3 121.04(16)
C4_3 C5_3 C6_3 121.71(15)
C4_3 C5_3 H5_3 119.1
C6_3 C5_3 H5_3 119.1
C5_3 C6_3 C1_3 121.02(15)
C5_3 C6_3 C9_3 117.95(15)
C1_3 C6_3 C9_3 121.02(15)
C2_3 C7_3 H7A_3 109.5
C2_3 C7_3 H7B_3 109.5
H7A_3 C7_3 H7B_3 109.5
C2_3 C7_3 H7C_3 109.5
H7A_3 C7_3 H7C_3 109.5
H7B_3 C7_3 H7C_3 109.5
C4_3 C8_3 H8A_3 109.5
C4_3 C8_3 H8B_3 109.5
H8A_3 C8_3 H8B_3 109.5
C4_3 C8_3 H8C_3 109.5
H8A_3 C8_3 H8C_3 109.5
H8B_3 C8_3 H8C_3 109.5
C6_3 C9_3 H9A_3 109.5
C6_3 C9_3 H9B_3 109.5
H9A_3 C9_3 H9B_3 109.5
C6_3 C9_3 H9C_3 109.5
H9A_3 C9_3 H9C_3 109.5
H9B_3 C9_3 H9C_3 109.5
C6_4 N1_4 C2_4 116.59(14)
C6_4 N1_4 B1 121.70(13)
C2_4 N1_4 B1 121.61(13)
N1_4 C2_4 C3_4 123.75(15)
N1_4 C2_4 H2_4 118.1
C3_4 C2_4 H2_4 118.1
C2_4 C3_4 C4_4 119.95(15)
C2_4 C3_4 H3_4 120.0
C4_4 C3_4 H3_4 120.0
N7_4 C4_4 C5_4 122.29(15)
N7_4 C4_4 C3_4 121.78(15)
C5_4 C4_4 C3_4 115.93(14)
C6_4 C5_4 C4_4 120.09(15)
C6_4 C5_4 H5_4 120.0
C4_4 C5_4 H5_4 120.0
N1_4 C6_4 C5_4 123.69(16)
N1_4 C6_4 H6_4 118.2
C5_4 C6_4 H6_4 118.2
C4_4 N7_4 C9_4 120.34(15)
C4_4 N7_4 C8_4 120.38(14)
C9_4 N7_4 C8_4 119.15(14)
N7_4 C8_4 H8A_4 109.5
N7_4 C8_4 H8B_4 109.5
H8A_4 C8_4 H8B_4 109.5
N7_4 C8_4 H8C_4 109.5
H8A_4 C8_4 H8C_4 109.5
H8B_4 C8_4 H8C_4 109.5
N7_4 C9_4 H9A_4 109.5
N7_4 C9_4 H9B_4 109.5
H9A_4 C9_4 H9B_4 109.5
N7_4 C9_4 H9C_4 109.5
H9A_4 C9_4 H9C_4 109.5
H9B_4 C9_4 H9C_4 109.5
C2_5 C1_5 C6_5 117.9(3)
C2_5 C1_5 C7_5 121.3(3)
C6_5 C1_5 C7_5 120.8(3)
C1_5 C2_5 C3_5 121.1(2)
C1_5 C2_5 H2_5 119.5
C3_5 C2_5 H2_5 119.5
C4_5 C3_5 C2_5 119.0(3)
C4_5 C3_5 H3_5 120.5
C2_5 C3_5 H3_5 120.5
C3_5 C4_5 C5_5 120.3(3)
C3_5 C4_5 H4_5 119.8
C5_5 C4_5 H4_5 119.8
C6_5 C5_5 C4_5 119.9(3)
C6_5 C5_5 H5_5 120.1
C4_5 C5_5 H5_5 120.1
C5_5 C6_5 C1_5 121.9(3)
C5_5 C6_5 H6_5 119.1
C1_5 C6_5 H6_5 119.1
C1_5 C7_5 H7A_5 109.5
C1_5 C7_5 H7B_5 109.5
H7A_5 C7_5 H7B_5 109.5
C1_5 C7_5 H7C_5 109.5
H7A_5 C7_5 H7C_5 109.5
H7B_5 C7_5 H7C_5 109.5

loop_
_geom_bond_atom_site_label_1
_geom_bond_atom_site_label_2
_geom_bond_distance
B1 C3 1.563(2)
B1 C2 1.584(2)
B1 C1_3 1.609(2)
B1 N1_4 1.621(2)
C2 C3 1.327(2)
C2 C1_1 1.463(2)
C3 C1_2 1.460(2)
C1_1 C6_1 1.408(2)
C1_1 C2_1 1.409(2)
C2_1 C3_1 1.386(2)
C2_1 C7_1 1.505(2)
C3_1 C4_1 1.395(2)
C3_1 H3_1 0.9500
C4_1 C5_1 1.388(2)
C4_1 C8_1 1.508(2)
C5_1 C6_1 1.389(2)
C5_1 H5_1 0.9500
C6_1 C9_1 1.513(2)
C7_1 H7A_1 0.9800
C7_1 H7B_1 0.9800
C7_1 H7C_1 0.9800
C8_1 H8A_1 0.9800
C8_1 H8B_1 0.9800
C8_1 H8C_1 0.9800
C9_1 H9A_1 0.9800
C9_1 H9B_1 0.9800
C9_1 H9C_1 0.9800
C1_2 C2_2 1.391(2)
C1_2 C6_2 1.401(2)
C2_2 C3_2 1.385(3)
C2_2 H2_2 0.9500
C3_2 C4_2 1.377(3)
C3_2 H3_2 0.9500
C4_2 C5_2 1.384(3)
C4_2 H4_2 0.9500
C5_2 C6_2 1.381(3)
C5_2 H5_2 0.9500
C6_2 H6_2 0.9500
C1_3 C2_3 1.411(2)
C1_3 C6_3 1.413(2)
C2_3 C3_3 1.395(2)
C2_3 C7_3 1.511(2)
C3_3 C4_3 1.389(2)
C3_3 H3_3 0.9500
C4_3 C5_3 1.386(2)
C4_3 C8_3 1.512(2)
C5_3 C6_3 1.396(2)
C5_3 H5_3 0.9500
C6_3 C9_3 1.510(2)
C7_3 H7A_3 0.9800
C7_3 H7B_3 0.9800
C7_3 H7C_3 0.9800
C8_3 H8A_3 0.9800
C8_3 H8B_3 0.9800
C8_3 H8C_3 0.9800
C9_3 H9A_3 0.9800
C9_3 H9B_3 0.9800
C9_3 H9C_3 0.9800
N1_4 C6_4 1.349(2)
N1_4 C2_4 1.352(2)
C2_4 C3_4 1.371(2)
C2_4 H2_4 0.9500
C3_4 C4_4 1.413(2)
C3_4 H3_4 0.9500
C4_4 N7_4 1.355(2)
C4_4 C5_4 1.412(2)
C5_4 C6_4 1.372(2)
C5_4 H5_4 0.9500
C6_4 H6_4 0.9500
N7_4 C9_4 1.455(2)
N7_4 C8_4 1.457(2)
C8_4 H8A_4 0.9800
C8_4 H8B_4 0.9800
C8_4 H8C_4 0.9800
C9_4 H9A_4 0.9800
C9_4 H9B_4 0.9800
C9_4 H9C_4 0.9800
C1_5 C2_5 1.358(4)
C1_5 C6_5 1.388(4)
C1_5 C7_5 1.488(4)
C2_5 C3_5 1.426(4)
C2_5 H2_5 0.9500
C3_5 C4_5 1.353(4)
C3_5 H3_5 0.9500
C4_5 C5_5 1.382(4)
C4_5 H4_5 0.9500
C5_5 C6_5 1.362(4)
C5_5 H5_5 0.9500
C6_5 H6_5 0.9500
C7_5 H7A_5 0.9800
C7_5 H7B_5 0.9800
C7_5 H7C_5 0.9800

loop_
_geom_torsion_atom_site_label_1
_geom_torsion_atom_site_label_2
_geom_torsion_atom_site_label_3
_geom_torsion_atom_site_label_4
_geom_torsion
C1_3 B1 C2 C3 112.42(18)
N1_4 B1 C2 C3 -103.04(15)
C3 B1 C2 C1_1 -176.7(3)
C1_3 B1 C2 C1_1 -64.3(4)
N1_4 B1 C2 C1_1 80.2(3)
C1_1 C2 C3 C1_2 -3.7(4)
B1 C2 C3 C1_2 178.6(2)
C1_1 C2 C3 B1 177.6(3)
C1_3 B1 C3 C2 -108.80(18)
N1_4 B1 C3 C2 103.20(15)
C2 B1 C3 C1_2 -177.7(4)
C1_3 B1 C3 C1_2 73.5(4)
N1_4 B1 C3 C1_2 -74.5(4)
C3 C2 C1_1 C6_1 -68.6(3)
B1 C2 C1_1 C6_1 106.6(3)
C3 C2 C1_1 C2_1 115.0(2)
B1 C2 C1_1 C2_1 -69.8(4)
C6_1 C1_1 C2_1 C3_1 0.5(2)
C2 C1_1 C2_1 C3_1 176.93(15)
C6_1 C1_1 C2_1 C7_1 -179.15(15)
C2 C1_1 C2_1 C7_1 -2.7(2)
C1_1 C2_1 C3_1 C4_1 -0.8(3)
C7_1 C2_1 C3_1 C4_1 178.84(16)
C2_1 C3_1 C4_1 C5_1 0.6(3)
C2_1 C3_1 C4_1 C8_1 -178.85(16)
C3_1 C4_1 C5_1 C6_1 -0.1(3)
C8_1 C4_1 C5_1 C6_1 179.37(17)
C4_1 C5_1 C6_1 C1_1 -0.2(3)
C4_1 C5_1 C6_1 C9_1 -178.32(17)
C2_1 C1_1 C6_1 C5_1 0.0(2)
C2 C1_1 C6_1 C5_1 -176.39(16)
C2_1 C1_1 C6_1 C9_1 178.09(16)
C2 C1_1 C6_1 C9_1 1.7(3)
C2 C3 C1_2 C2_2 -175.39(19)
B1 C3 C1_2 C2_2 1.5(4)
C2 C3 C1_2 C6_2 4.2(3)
B1 C3 C1_2 C6_2 -178.9(3)
C6_2 C1_2 C2_2 C3_2 1.4(3)
C3 C1_2 C2_2 C3_2 -178.99(18)
C1_2 C2_2 C3_2 C4_2 -1.0(3)
C2_2 C3_2 C4_2 C5_2 -0.4(3)
C3_2 C4_2 C5_2 C6_2 1.4(3)
C4_2 C5_2 C6_2 C1_2 -0.9(3)
C2_2 C1_2 C6_2 C5_2 -0.4(3)
C3 C1_2 C6_2 C5_2 179.94(16)
C3 B1 C1_3 C2_3 108.09(19)
C2 B1 C1_3 C2_3 44.3(2)
N1_4 B1 C1_3 C2_3 -102.23(16)
C3 B1 C1_3 C6_3 -74.0(2)
C2 B1 C1_3 C6_3 -137.87(16)
N1_4 B1 C1_3 C6_3 75.65(17)
C6_3 C1_3 C2_3 C3_3 -0.6(2)
B1 C1_3 C2_3 C3_3 177.35(14)
C6_3 C1_3 C2_3 C7_3 179.53(14)
B1 C1_3 C2_3 C7_3 -2.5(2)
C1_3 C2_3 C3_3 C4_3 1.0(2)
C7_3 C2_3 C3_3 C4_3 -179.11(15)
C2_3 C3_3 C4_3 C5_3 -0.6(2)
C2_3 C3_3 C4_3 C8_3 -178.43(16)
C3_3 C4_3 C5_3 C6_3 -0.3(2)
C8_3 C4_3 C5_3 C6_3 177.57(16)
C4_3 C5_3 C6_3 C1_3 0.7(2)
C4_3 C5_3 C6_3 C9_3 179.88(15)
C2_3 C1_3 C6_3 C5_3 -0.2(2)
B1 C1_3 C6_3 C5_3 -178.21(14)
C2_3 C1_3 C6_3 C9_3 -179.39(14)
B1 C1_3 C6_3 C9_3 2.6(2)
C3 B1 N1_4 C6_4 6.0(2)
C2 B1 N1_4 C6_4 62.0(2)
C1_3 B1 N1_4 C6_4 -147.75(14)
C3 B1 N1_4 C2_4 -170.10(14)
C2 B1 N1_4 C2_4 -114.13(16)
C1_3 B1 N1_4 C2_4 36.15(19)
C6_4 N1_4 C2_4 C3_4 -0.5(2)
B1 N1_4 C2_4 C3_4 175.83(14)
N1_4 C2_4 C3_4 C4_4 0.8(2)
C2_4 C3_4 C4_4 N7_4 178.91(15)
C2_4 C3_4 C4_4 C5_4 -0.5(2)
N7_4 C4_4 C5_4 C6_4 -179.56(15)
C3_4 C4_4 C5_4 C6_4 -0.2(2)
C2_4 N1_4 C6_4 C5_4 -0.3(2)
B1 N1_4 C6_4 C5_4 -176.54(15)
C4_4 C5_4 C6_4 N1_4 0.6(3)
C5_4 C4_4 N7_4 C9_4 3.7(2)
C3_4 C4_4 N7_4 C9_4 -175.63(16)
C5_4 C4_4 N7_4 C8_4 179.57(15)
C3_4 C4_4 N7_4 C8_4 0.2(2)
C6_5 C1_5 C2_5 C3_5 -0.2(4)
C7_5 C1_5 C2_5 C3_5 -179.7(3)
C1_5 C2_5 C3_5 C4_5 0.4(4)
C2_5 C3_5 C4_5 C5_5 -0.4(4)
C3_5 C4_5 C5_5 C6_5 0.3(5)
C4_5 C5_5 C6_5 C1_5 -0.2(5)
C2_5 C1_5 C6_5 C5_5 0.2(4)
C7_5 C1_5 C6_5 C5_5 179.7(3)
